data_1546390
loop_
_publ_author_name
'Landmann, Johannes'
'Hennig, Philipp T.'
'Ignat'ev, Nikolai'
'Finze, Maik'

_publ_section_title
;
 Borylation of Fluorinated Arenes with the Boron-centred Nucleophile
 B(CN)32&#x2212; -- a Unique Entry to Aryltricyanoborates
;
_journal_name_full 'Chem. Sci.'
_journal_paper_doi 10.1039/C7SC02249B
_journal_year 2017
_chemical_formula_moiety 'C16 B2 F8 K2 N8'
_chemical_formula_sum 'C16 B2 F8 K2 N8'
_chemical_formula_weight 556.06
_space_group_crystal_system orthorhombic
_space_group_IT_number 61
_space_group_name_Hall '-P 2ac 2ab'
_space_group_name_H-M_alt 'P b c a'
_symmetry_space_group_name_Hall '-P 2ac 2ab'
_symmetry_space_group_name_H-M 'P b c a'
_atom_sites_solution_primary iterative
_atom_sites_solution_secondary difmap
_audit_creation_method SHELXL-2014/7
_audit_update_record
;
2017-05-09 deposited with the CCDC.
2017-06-26 downloaded from the CCDC.
;
_cell_angle_alpha 90
_cell_angle_beta 90
_cell_angle_gamma 90
_cell_formula_units_Z 8
_cell_length_a 10.0487(6)
_cell_length_b 18.9832(12)
_cell_length_c 22.2949(13)
_cell_measurement_reflns_used 9894
_cell_measurement_temperature 100(2)
_cell_measurement_theta_max 26.73
_cell_measurement_theta_min 2.33
_cell_volume 4252.9(4)
_computing_cell_refinement 'Saint+ ver. V8.34A (Bruker AXS)'
_computing_data_collection 'APEX2 ver. 2014.9 (Bruker AXS)'
_computing_data_reduction 'Saint+ ver. V8.34A (Bruker AXS)'
_computing_molecular_graphics 'ShelXLe (Huebschle et all, 2011)'
_computing_publication_material 'SHELXL-2014/7 (Sheldrick, 2014)'
_computing_structure_refinement 'SHELXL-2014/7 (Sheldrick, 2014)'
_computing_structure_solution 'SHELXT (Sheldrick, 2014)'
_diffrn_ambient_temperature 100(2)
_diffrn_detector 'CCD area detector (Apex2)'
_diffrn_measured_fraction_theta_full 1.000
_diffrn_measured_fraction_theta_max 1.000
_diffrn_measurement_device_type 'Bruker X8-APEX II'
_diffrn_measurement_method '\f and \w scans'
_diffrn_radiation_monochromator 'multi-layer mirror'
_diffrn_radiation_type MoK\a
_diffrn_radiation_wavelength 0.71073
_diffrn_reflns_av_R_equivalents 0.0258
_diffrn_reflns_av_unetI/netI 0.0180
_diffrn_reflns_Laue_measured_fraction_full 1.000
_diffrn_reflns_Laue_measured_fraction_max 1.000
_diffrn_reflns_limit_h_max 12
_diffrn_reflns_limit_h_min -11
_diffrn_reflns_limit_k_max 23
_diffrn_reflns_limit_k_min -24
_diffrn_reflns_limit_l_max 26
_diffrn_reflns_limit_l_min -28
_diffrn_reflns_number 28164
_diffrn_reflns_point_group_measured_fraction_full 1.000
_diffrn_reflns_point_group_measured_fraction_max 1.000
_diffrn_reflns_theta_full 26.000
_diffrn_reflns_theta_max 26.727
_diffrn_reflns_theta_min 1.827
_diffrn_source 'rotating-anode (Nonius FR-591)'
_exptl_absorpt_coefficient_mu 0.539
_exptl_absorpt_correction_T_max 0.7454
_exptl_absorpt_correction_T_min 0.6724
_exptl_absorpt_correction_type multi-scan
_exptl_absorpt_process_details 'SadAbs 2014/5 (Bruker AXS)'
_exptl_crystal_colour colourless
_exptl_crystal_density_diffrn 1.737
_exptl_crystal_description block
_exptl_crystal_F_000 2176
_exptl_crystal_size_max 0.360
_exptl_crystal_size_mid 0.340
_exptl_crystal_size_min 0.280
_refine_diff_density_max 1.293
_refine_diff_density_min -0.546
_refine_diff_density_rms 0.085
_refine_ls_extinction_method none
_refine_ls_goodness_of_fit_ref 1.134
_refine_ls_hydrogen_treatment undef
_refine_ls_matrix_type full
_refine_ls_number_parameters 325
_refine_ls_number_reflns 4508
_refine_ls_number_restraints 0
_refine_ls_restrained_S_all 1.134
_refine_ls_R_factor_all 0.0642
_refine_ls_R_factor_gt 0.0575
_refine_ls_shift/su_max 0.001
_refine_ls_shift/su_mean 0.000
_refine_ls_structure_factor_coef Fsqd
_refine_ls_weighting_details 'w=1/[\s^2^(Fo^2^)+(0.0587P)^2^+10.7837P] where P=(Fo^2^+2Fc^2^)/3'
_refine_ls_weighting_scheme calc
_refine_ls_wR_factor_gt 0.1470
_refine_ls_wR_factor_ref 0.1509
_reflns_Friedel_coverage 0.000
_reflns_number_gt 3993
_reflns_number_total 4508
_reflns_threshold_expression 'I > 2\s(I)'
_cod_data_source_file c7sc02249b2.cif
_cod_data_source_block JL019_JL_KPy1
_cod_database_code 1546390
_shelx_shelxl_version_number 2014/7
_shelx_space_group_comment
;
The symmetry employed for this shelxl refinement is uniquely defined
by the following loop, which should always be used as a source of
symmetry information in preference to the above space-group names.
They are only intended as comments.
;
_shelx_estimated_absorpt_t_min 0.830
_shelx_estimated_absorpt_t_max 0.864

loop_
_space_group_symop_operation_xyz
'x, y, z'
'-x+1/2, -y, z+1/2'
'-x, y+1/2, -z+1/2'
'x+1/2, -y+1/2, -z'
'-x, -y, -z'
'x-1/2, y, -z-1/2'
'x, -y-1/2, z-1/2'
'-x-1/2, y-1/2, z'

loop_
_atom_site_label
_atom_site_type_symbol
_atom_site_fract_x
_atom_site_fract_y
_atom_site_fract_z
_atom_site_U_iso_or_equiv
_atom_site_adp_type
_atom_site_occupancy
_atom_site_site_symmetry_order
_atom_site_calc_flag
K1 K 0.07806(7) 0.30053(3) 0.44158(3) 0.02283(18) Uani 1 1 d
N1 N 0.3562(3) 0.29644(15) 0.44164(12) 0.0276(6) Uani 1 1 d
F1 F 1.3549(2) 0.65928(12) 0.30638(9) 0.0398(5) Uani 1 1 d
C1 C 0.4539(3) 0.31196(15) 0.41924(13) 0.0199(6) Uani 1 1 d
B1 B 0.5880(3) 0.33948(17) 0.38940(15) 0.0177(6) Uani 1 1 d
K2 K 0.67041(6) 0.61378(3) 0.44724(3) 0.02593(19) Uani 1 1 d
N2 N 0.8043(3) 0.26505(14) 0.42919(12) 0.0239(6) Uani 1 1 d
F2 F 1.3236(2) 0.65603(13) 0.18878(11) 0.0482(6) Uani 1 1 d
C2 C 0.7122(3) 0.29555(15) 0.41386(13) 0.0177(6) Uani 1 1 d
B2 B 1.1799(3) 0.57865(17) 0.39558(16) 0.0194(7) Uani 1 1 d
F3 F 0.9759(2) 0.50764(12) 0.20165(10) 0.0387(5) Uani 1 1 d
N3 N 0.6150(4) 0.47516(16) 0.42916(14) 0.0397(8) Uani 1 1 d
C3 C 0.6050(3) 0.41876(16) 0.41164(14) 0.0243(7) Uani 1 1 d
F4 F 0.9897(2) 0.50337(11) 0.32206(9) 0.0338(5) Uani 1 1 d
N4 N 0.9522(3) 0.63835(14) 0.44120(12) 0.0240(6) Uani 1 1 d
C4 C 1.0475(3) 0.61406(15) 0.42217(14) 0.0207(6) Uani 1 1 d
F5 F 0.77352(19) 0.40912(10) 0.30843(8) 0.0308(4) Uani 1 1 d
N5 N 1.1856(3) 0.44435(15) 0.44194(13) 0.0295(6) Uani 1 1 d
C5 C 1.1850(3) 0.49997(16) 0.42160(14) 0.0227(6) Uani 1 1 d
F6 F 0.7706(2) 0.39999(11) 0.18872(9) 0.0356(5) Uani 1 1 d
N6 N 1.3931(3) 0.64957(14) 0.44255(12) 0.0229(6) Uani 1 1 d
C6 C 1.3046(3) 0.62027(15) 0.42254(14) 0.0190(6) Uani 1 1 d
F7 F 0.4198(2) 0.25168(12) 0.19126(9) 0.0400(5) Uani 1 1 d
N7 N 1.1504(3) 0.58197(16) 0.19519(14) 0.0333(7) Uani 1 1 d
C7 C 0.5867(3) 0.33383(14) 0.31642(13) 0.0170(6) Uani 1 1 d
C8 C 0.6795(3) 0.36952(16) 0.28186(13) 0.0204(6) Uani 1 1 d
F8 F 0.4056(2) 0.25337(11) 0.30958(9) 0.0329(5) Uani 1 1 d
N8 N 0.5940(3) 0.32618(15) 0.18988(12) 0.0278(6) Uani 1 1 d
C9 C 0.6794(3) 0.36452(17) 0.22029(15) 0.0255(7) Uani 1 1 d
C10 C 0.4989(3) 0.29300(16) 0.28352(15) 0.0230(6) Uani 1 1 d
C11 C 0.5068(3) 0.29127(17) 0.22189(15) 0.0270(7) Uani 1 1 d
C12 C 1.1745(3) 0.58022(16) 0.32247(14) 0.0221(6) Uani 1 1 d
C13 C 1.2576(3) 0.61891(17) 0.28515(17) 0.0290(7) Uani 1 1 d
C14 C 1.2413(4) 0.61777(19) 0.22351(17) 0.0338(8) Uani 1 1 d
C15 C 1.0780(3) 0.54239(16) 0.29148(15) 0.0247(7) Uani 1 1 d
C16 C 1.0697(3) 0.54447(17) 0.22985(16) 0.0280(7) Uani 1 1 d

loop_
_atom_site_aniso_label
_atom_site_aniso_U_11
_atom_site_aniso_U_22
_atom_site_aniso_U_33
_atom_site_aniso_U_23
_atom_site_aniso_U_13
_atom_site_aniso_U_12
K1 0.0178(3) 0.0208(3) 0.0299(4) -0.0045(3) -0.0006(3) -0.0017(2)
N1 0.0209(14) 0.0325(15) 0.0295(14) 0.0022(12) 0.0042(11) 0.0022(12)
F1 0.0370(12) 0.0450(13) 0.0373(11) 0.0049(10) 0.0017(9) -0.0154(10)
C1 0.0201(15) 0.0178(14) 0.0218(14) -0.0017(11) -0.0027(12) 0.0040(12)
B1 0.0188(16) 0.0139(14) 0.0204(15) -0.0017(12) -0.0015(12) 0.0011(12)
K2 0.0148(3) 0.0169(3) 0.0461(4) -0.0058(3) -0.0033(3) -0.0002(2)
N2 0.0184(13) 0.0286(14) 0.0246(13) 0.0019(11) -0.0005(10) 0.0004(11)
F2 0.0485(14) 0.0492(14) 0.0468(13) 0.0135(11) 0.0158(11) -0.0011(11)
C2 0.0164(14) 0.0178(14) 0.0190(13) -0.0003(11) 0.0006(11) -0.0027(11)
B2 0.0118(15) 0.0157(15) 0.0308(18) -0.0018(13) 0.0012(13) -0.0018(12)
F3 0.0356(12) 0.0418(12) 0.0387(11) -0.0100(9) -0.0075(9) 0.0027(10)
N3 0.068(2) 0.0214(15) 0.0302(15) -0.0036(12) -0.0072(15) -0.0027(15)
C3 0.0302(17) 0.0197(15) 0.0229(15) 0.0037(12) -0.0021(13) -0.0003(13)
F4 0.0261(10) 0.0358(11) 0.0395(11) -0.0033(9) 0.0003(8) -0.0125(9)
N4 0.0172(13) 0.0246(13) 0.0301(14) -0.0027(11) 0.0030(11) 0.0014(11)
C4 0.0165(14) 0.0178(14) 0.0277(15) -0.0010(12) -0.0018(12) -0.0049(12)
F5 0.0273(10) 0.0321(10) 0.0330(10) -0.0018(8) 0.0022(8) -0.0125(8)
N5 0.0304(15) 0.0208(14) 0.0374(16) -0.0010(12) 0.0030(12) -0.0005(12)
C5 0.0176(14) 0.0204(15) 0.0301(16) -0.0041(12) 0.0023(12) -0.0012(12)
F6 0.0374(11) 0.0391(12) 0.0302(10) 0.0108(9) 0.0095(9) 0.0016(9)
N6 0.0174(13) 0.0212(13) 0.0301(14) 0.0003(11) -0.0006(11) -0.0013(11)
C6 0.0151(14) 0.0156(13) 0.0264(15) 0.0005(11) 0.0041(12) 0.0027(11)
F7 0.0402(12) 0.0422(12) 0.0376(12) -0.0092(9) -0.0182(9) -0.0006(10)
N7 0.0336(16) 0.0293(15) 0.0372(16) -0.0001(13) 0.0023(13) 0.0097(13)
C7 0.0157(13) 0.0139(13) 0.0213(14) 0.0005(10) -0.0023(11) 0.0044(11)
C8 0.0197(14) 0.0181(14) 0.0235(15) 0.0008(11) -0.0013(11) 0.0021(12)
F8 0.0299(10) 0.0340(11) 0.0347(11) -0.0037(8) -0.0003(8) -0.0134(9)
N8 0.0302(15) 0.0301(14) 0.0232(13) -0.0003(11) -0.0053(11) 0.0091(12)
C9 0.0248(16) 0.0234(16) 0.0282(16) 0.0069(13) 0.0045(13) 0.0077(13)
C10 0.0197(15) 0.0194(14) 0.0300(17) 0.0011(12) -0.0030(12) 0.0012(12)
C11 0.0258(16) 0.0258(16) 0.0293(17) -0.0036(13) -0.0105(13) 0.0067(13)
C12 0.0168(14) 0.0164(14) 0.0331(16) -0.0020(12) 0.0032(12) 0.0051(11)
C13 0.0174(15) 0.0180(15) 0.052(2) 0.0005(14) 0.0060(14) 0.0008(12)
C14 0.0320(18) 0.0282(17) 0.0411(19) 0.0075(15) 0.0109(16) 0.0069(15)
C15 0.0197(15) 0.0200(15) 0.0344(17) -0.0026(12) 0.0045(13) 0.0016(12)
C16 0.0267(16) 0.0225(16) 0.0347(17) -0.0068(13) -0.0041(14) 0.0052(13)

loop_
_atom_type_symbol
_atom_type_description
_atom_type_scat_dispersion_real
_atom_type_scat_dispersion_imag
_atom_type_scat_source
C C 0.0033 0.0016 'International Tables Vol C Tables 4.2.6.8 and 6.1.1.4'
B B 0.0013 0.0007 'International Tables Vol C Tables 4.2.6.8 and 6.1.1.4'
N N 0.0061 0.0033 'International Tables Vol C Tables 4.2.6.8 and 6.1.1.4'
F F 0.0171 0.0103 'International Tables Vol C Tables 4.2.6.8 and 6.1.1.4'
K K 0.2009 0.2494 'International Tables Vol C Tables 4.2.6.8 and 6.1.1.4'

loop_
_geom_angle_atom_site_label_1
_geom_angle_atom_site_label_2
_geom_angle_atom_site_label_3
_geom_angle
_geom_angle_site_symmetry_1
_geom_angle_site_symmetry_3
N1 K1 N2 163.70(9) . 1_455
N1 K1 N4 96.70(8) . 5_666
N2 K1 N4 94.67(8) 1_455 5_666
N1 K1 N6 82.63(8) . 8_755
N2 K1 N6 82.10(8) 1_455 8_755
N4 K1 N6 113.91(8) 5_666 8_755
N1 K1 N5 70.00(9) . 1_455
N2 K1 N5 125.18(8) 1_455 1_455
N4 K1 N5 70.20(8) 5_666 1_455
N6 K1 N5 152.62(8) 8_755 1_455
N1 K1 N8 87.21(8) . 6_556
N2 K1 N8 89.72(8) 1_455 6_556
N4 K1 N8 146.60(8) 5_666 6_556
N6 K1 N8 99.49(8) 8_755 6_556
N5 K1 N8 80.26(8) 1_455 6_556
N1 K1 K2 50.42(6) . 5_666
N2 K1 K2 141.98(6) 1_455 5_666
N4 K1 K2 47.31(5) 5_666 5_666
N6 K1 K2 110.20(6) 8_755 5_666
N5 K1 K2 51.05(6) 1_455 5_666
N8 K1 K2 121.57(6) 6_556 5_666
N1 K1 K2 123.55(6) . 8_655
N2 K1 K2 41.66(6) 1_455 8_655
N4 K1 K2 104.03(6) 5_666 8_655
N6 K1 K2 40.95(5) 8_755 8_655
N5 K1 K2 166.31(6) 1_455 8_655
N8 K1 K2 101.14(6) 6_556 8_655
K2 K1 K2 134.117(19) 5_666 8_655
C1 N1 K1 148.6(2) . .
C1 N1 K2 106.9(2) . 5_666
K1 N1 K2 84.03(8) . 5_666
N1 C1 B1 175.8(3) . .
N1 C1 K2 55.1(2) . 5_666
B1 C1 K2 121.48(18) . 5_666
C1 B1 C3 105.7(2) . .
C1 B1 C2 110.3(2) . .
C3 B1 C2 107.7(2) . .
C1 B1 C7 112.9(2) . .
C3 B1 C7 111.9(2) . .
C2 B1 C7 108.2(2) . .
N3 K2 N6 91.42(10) . 1_455
N3 K2 N4 110.62(10) . .
N6 K2 N4 156.46(8) 1_455 .
N3 K2 N2 162.15(9) . 8_765
N6 K2 N2 81.15(7) 1_455 8_765
N4 K2 N2 75.37(8) . 8_765
N3 K2 N1 130.52(9) . 5_666
N6 K2 N1 79.05(8) 1_455 5_666
N4 K2 N1 91.96(8) . 5_666
N2 K2 N1 64.16(8) 8_765 5_666
N3 K2 N5 82.42(9) . 5_766
N6 K2 N5 124.91(8) 1_455 5_766
N4 K2 N5 68.36(8) . 5_766
N2 K2 N5 115.15(8) 8_765 5_766
N1 K2 N5 65.43(8) 5_666 5_766
N3 K2 N7 70.22(9) . 6_556
N6 K2 N7 87.02(8) 1_455 6_556
N4 K2 N7 92.62(8) . 6_556
N2 K2 N7 93.08(8) 8_765 6_556
N1 K2 N7 154.73(8) 5_666 6_556
N5 K2 N7 138.74(8) 5_766 6_556
N3 K2 C1 116.09(9) . 5_666
N6 K2 C1 65.91(7) 1_455 5_666
N4 K2 C1 108.91(7) . 5_666
N2 K2 C1 75.69(7) 8_765 5_666
N1 K2 C1 18.03(7) 5_666 5_666
N5 K2 C1 68.33(7) 5_766 5_666
N7 K2 C1 151.78(7) 6_556 5_666
N3 K2 K1 129.14(8) . 5_666
N6 K2 K1 123.65(6) 1_455 5_666
N4 K2 K1 47.36(5) . 5_666
N2 K2 K1 67.63(5) 8_765 5_666
N1 K2 K1 45.55(6) 5_666 5_666
N5 K2 K1 48.08(5) 5_766 5_666
N7 K2 K1 137.90(6) 6_556 5_666
C1 K2 K1 61.66(5) 5_666 5_666
N3 K2 K1 131.95(8) . 8_665
N6 K2 K1 41.12(5) 1_455 8_665
N4 K2 K1 115.67(6) . 8_665
N2 K2 K1 40.53(5) 8_765 8_665
N1 K2 K1 60.75(6) 5_666 8_665
N5 K2 K1 126.07(6) 5_766 8_665
N7 K2 K1 95.05(5) 6_556 8_665
C1 K2 K1 59.57(5) 5_666 8_665
K1 K2 K1 92.904(15) 5_666 8_665
C2 N2 K1 133.8(2) . 1_655
C2 N2 K2 127.7(2) . 8_755
K1 N2 K2 97.81(8) 1_655 8_755
N2 C2 B1 176.9(3) . .
C6 B2 C5 107.4(2) . .
C6 B2 C4 107.7(2) . .
C5 B2 C4 106.4(2) . .
C6 B2 C12 113.1(3) . .
C5 B2 C12 112.3(2) . .
C4 B2 C12 109.5(2) . .
C3 N3 K2 166.9(3) . .
N3 C3 B1 177.9(4) . .
C4 N4 K2 140.9(2) . .
C4 N4 K1 126.1(2) . 5_666
K2 N4 K1 85.33(7) . 5_666
N4 C4 B2 179.0(3) . .
C5 N5 K1 148.4(3) . 1_655
C5 N5 K2 130.6(2) . 5_766
K1 N5 K2 80.87(7) 1_655 5_766
N5 C5 B2 177.5(3) . .
C6 N6 K2 131.0(2) . 1_655
C6 N6 K1 124.1(2) . 8_765
K2 N6 K1 97.93(8) 1_655 8_765
N6 C6 B2 179.0(3) . .
C14 N7 C16 115.3(3) . .
C14 N7 K2 109.5(2) . 6_656
C16 N7 K2 135.1(2) . 6_656
C10 C7 C8 114.1(3) . .
C10 C7 B1 124.8(3) . .
C8 C7 B1 121.1(3) . .
F5 C8 C9 118.6(3) . .
F5 C8 C7 120.1(3) . .
C9 C8 C7 121.4(3) . .
C11 N8 C9 115.8(3) . .
C11 N8 K1 114.7(2) . 6_656
C9 N8 K1 129.3(2) . 6_656
N8 C9 F6 117.1(3) . .
N8 C9 C8 123.6(3) . .
F6 C9 C8 119.3(3) . .
F8 C10 C11 117.5(3) . .
F8 C10 C7 122.2(3) . .
C11 C10 C7 120.3(3) . .
N8 C11 F7 116.3(3) . .
N8 C11 C10 124.8(3) . .
F7 C11 C10 118.9(3) . .
C13 C12 C15 113.2(3) . .
C13 C12 B2 126.0(3) . .
C15 C12 B2 120.7(3) . .
F1 C13 C14 116.7(3) . .
F1 C13 C12 122.3(3) . .
C14 C13 C12 121.0(3) . .
N7 C14 F2 115.7(3) . .
N7 C14 C13 124.9(3) . .
F2 C14 C13 119.4(3) . .
F4 C15 C16 118.8(3) . .
F4 C15 C12 119.6(3) . .
C16 C15 C12 121.6(3) . .
N7 C16 F3 116.1(3) . .
N7 C16 C15 124.0(3) . .
F3 C16 C15 120.0(3) . .

loop_
_geom_bond_atom_site_label_1
_geom_bond_atom_site_label_2
_geom_bond_distance
_geom_bond_site_symmetry_2
K1 N1 2.796(3) .
K1 N2 2.845(3) 1_455
K1 N4 2.875(3) 5_666
K1 N6 2.880(3) 8_755
K1 N5 2.936(3) 1_455
K1 N8 2.975(3) 6_556
K1 K2 3.8961(10) 5_666
K1 K2 4.3380(10) 8_655
N1 C1 1.140(4) .
N1 K2 3.019(3) 5_666
F1 C13 1.329(4) .
C1 B1 1.592(4) .
C1 K2 3.523(3) 5_666
B1 C3 1.594(4) .
B1 C2 1.596(4) .
B1 C7 1.631(4) .
K2 N3 2.720(3) .
K2 N6 2.871(3) 1_455
K2 N4 2.873(3) .
K2 N2 2.911(3) 8_765
K2 N1 3.019(3) 5_666
K2 N5 3.069(3) 5_766
K2 N7 3.239(3) 6_556
K2 C1 3.523(3) 5_666
K2 K1 3.8960(10) 5_666
K2 K1 4.3380(10) 8_665
N2 C2 1.144(4) .
N2 K1 2.845(3) 1_655
N2 K2 2.911(3) 8_755
F2 C14 1.346(4) .
B2 C6 1.598(4) .
B2 C5 1.603(4) .
B2 C4 1.605(4) .
B2 C12 1.631(5) .
F3 C16 1.331(4) .
N3 C3 1.144(4) .
F4 C15 1.342(4) .
N4 C4 1.144(4) .
N4 K1 2.875(3) 5_666
F5 C8 1.345(3) .
N5 C5 1.149(4) .
N5 K1 2.936(3) 1_655
N5 K2 3.069(3) 5_766
F6 C9 1.337(4) .
N6 C6 1.140(4) .
N6 K2 2.871(3) 1_655
N6 K1 2.880(3) 8_765
F7 C11 1.340(4) .
N7 C14 1.302(5) .
N7 C16 1.327(5) .
N7 K2 3.239(3) 6_656
C7 C10 1.385(4) .
C7 C8 1.386(4) .
C8 C9 1.376(4) .
F8 C10 1.335(4) .
N8 C11 1.310(5) .
N8 C9 1.314(4) .
N8 K1 2.975(3) 6_656
C10 C11 1.377(4) .
C12 C13 1.389(4) .
C12 C15 1.390(4) .
C13 C14 1.384(5) .
C15 C16 1.377(5) .
